data_2221384
loop_
_publ_author_name
'Guo, Ya-Ning'

_publ_section_title
;
 (<i>E</i>)-<i>N</i>-[(5-Methyl-2-furyl)methylene]-3-nitroaniline
;
_journal_coeditor_code HK2629
_journal_issue 4
_journal_name_full 'Acta Crystallographica Section E'
_journal_page_first o669
_journal_paper_doi 10.1107/S1600536809007107
_journal_volume 65
_journal_year 2009
_chemical_formula_iupac 'C12 H10 N2 O3'
_chemical_formula_moiety 'C12 H10 N2 O3'
_chemical_formula_sum 'C12 H10 N2 O3'
_chemical_formula_weight 230.22
_chemical_name_systematic
;
(<i>E</i>)-<i>N</i>-[(5-Methyl-2-furyl)methylene]-3-nitroaniline
;
_space_group_IT_number 29
_symmetry_cell_setting orthorhombic
_symmetry_space_group_name_Hall 'P 2c -2ac'
_symmetry_space_group_name_H-M 'P c a 21'
_atom_sites_solution_hydrogens geom
_atom_sites_solution_primary direct
_atom_sites_solution_secondary difmap
_audit_creation_method SHELXL-97
_cell_angle_alpha 90.00
_cell_angle_beta 90.00
_cell_angle_gamma 90.00
_cell_formula_units_Z 8
_cell_length_a 21.634(2)
_cell_length_b 3.8286(9)
_cell_length_c 26.660(2)
_cell_measurement_reflns_used 1515
_cell_measurement_temperature 298(2)
_cell_measurement_theta_max 20.472
_cell_measurement_theta_min 2.425
_cell_volume 2208.2(6)
_computing_cell_refinement 'SAINT (Siemens, 1996)'
_computing_data_collection 'SMART (Siemens, 1996)'
_computing_data_reduction 'SAINT (Siemens, 1996)'
_computing_molecular_graphics 'SHELXTL (Sheldrick, 2008) and ORTEP-3 for Windows (Farrugia, 1997)'
_computing_publication_material 'SHELXTL (Sheldrick, 2008)'
_computing_structure_refinement 'SHELXL97 (Sheldrick, 2008)'
_computing_structure_solution 'SHELXS97 (Sheldrick, 2008)'
_diffrn_ambient_temperature 298(2)
_diffrn_measured_fraction_theta_full 0.999
_diffrn_measured_fraction_theta_max 0.999
_diffrn_measurement_device_type 'Bruker SMART CCD area-detector'
_diffrn_measurement_method '\f and \w'
_diffrn_radiation_monochromator graphite
_diffrn_radiation_source 'fine-focus sealed tube'
_diffrn_radiation_type MoK\a
_diffrn_radiation_wavelength 0.71073
_diffrn_reflns_av_R_equivalents 0.0509
_diffrn_reflns_av_sigmaI/netI 0.0807
_diffrn_reflns_limit_h_max 24
_diffrn_reflns_limit_h_min -25
_diffrn_reflns_limit_k_max 4
_diffrn_reflns_limit_k_min -4
_diffrn_reflns_limit_l_max 23
_diffrn_reflns_limit_l_min -31
_diffrn_reflns_number 8789
_diffrn_reflns_theta_full 25.02
_diffrn_reflns_theta_max 25.02
_diffrn_reflns_theta_min 1.53
_exptl_absorpt_coefficient_mu 0.102
_exptl_absorpt_correction_T_max 0.9799
_exptl_absorpt_correction_T_min 0.9585
_exptl_absorpt_correction_type multi-scan
_exptl_absorpt_process_details '(SADABS; Siemens, 1996)'
_exptl_crystal_colour yellow
_exptl_crystal_density_diffrn 1.385
_exptl_crystal_density_method 'not measured'
_exptl_crystal_description block
_exptl_crystal_F_000 960
_exptl_crystal_size_max 0.42
_exptl_crystal_size_mid 0.39
_exptl_crystal_size_min 0.20
_refine_diff_density_max 0.150
_refine_diff_density_min -0.155
_refine_ls_extinction_method none
_refine_ls_goodness_of_fit_ref 1.058
_refine_ls_hydrogen_treatment constr
_refine_ls_matrix_type full
_refine_ls_number_parameters 307
_refine_ls_number_reflns 2002
_refine_ls_number_restraints 1
_refine_ls_restrained_S_all 1.057
_refine_ls_R_factor_all 0.0860
_refine_ls_R_factor_gt 0.0451
_refine_ls_shift/su_max 0.000
_refine_ls_shift/su_mean 0.000
_refine_ls_structure_factor_coef Fsqd
_refine_ls_weighting_details 'calc w=1/[\s^2^(Fo^2^)+(0.0216P)^2^+0.7218P] where P=(Fo^2^+2Fc^2^)/3'
_refine_ls_weighting_scheme calc
_refine_ls_wR_factor_gt 0.1011
_refine_ls_wR_factor_ref 0.1273
_reflns_number_gt 1331
_reflns_number_total 2002
_reflns_threshold_expression I>2\s(I)
_cod_data_source_file hk2629.cif
_cod_data_source_block I
_cod_database_code 2221384
_cod_database_fobs_code 2221384

loop_
_symmetry_equiv_pos_as_xyz
'x, y, z'
'-x, -y, z+1/2'
'x+1/2, -y, z'
'-x+1/2, y, z+1/2'

loop_
_atom_site_type_symbol
_atom_site_label
_atom_site_fract_x
_atom_site_fract_y
_atom_site_fract_z
_atom_site_U_iso_or_equiv
_atom_site_adp_type
_atom_site_calc_flag
_atom_site_refinement_flags
_atom_site_occupancy
_atom_site_disorder_assembly
_atom_site_disorder_group
N N1 0.06199(19) 0.3004(10) 0.26104(17) 0.0472(11) Uani d . 1 . .
N N2 0.0529(3) 0.1073(14) 0.4392(2) 0.0681(14) Uani d . 1 . .
N N3 0.31807(19) 0.9617(11) 0.36859(16) 0.0470(11) Uani d . 1 . .
N N4 0.2860(3) 1.0358(15) 0.19047(19) 0.0657(14) Uani d . 1 . .
O O1 0.00925(16) 0.2744(9) 0.16401(13) 0.0497(9) Uani d . 1 . .
O O2 0.0034(2) -0.0350(15) 0.43257(19) 0.0921(16) Uani d . 1 . .
O O3 0.0753(3) 0.1515(18) 0.48052(16) 0.110(2) Uani d . 1 . .
O O4 0.27482(18) 0.7909(9) 0.46480(13) 0.0520(10) Uani d . 1 . .
O O5 0.2380(2) 0.8701(14) 0.19661(19) 0.0890(16) Uani d . 1 . .
O O6 0.3026(3) 1.1466(17) 0.14984(17) 0.1053(19) Uani d . 1 . .
C C1 0.0915(2) 0.1827(14) 0.2234(2) 0.0466(13) Uani d . 1 . .
H H1 0.1320 0.1096 0.2287 0.056 Uiso calc R 1 . .
C C2 0.0677(2) 0.1540(14) 0.17390(19) 0.0460(13) Uani d . 1 . .
C C3 0.0929(3) 0.0267(15) 0.1313(2) 0.0586(16) Uani d . 1 . .
H H3 0.1321 -0.0699 0.1277 0.070 Uiso calc R 1 . .
C C4 0.0488(3) 0.0683(15) 0.0937(2) 0.0611(16) Uani d . 1 . .
H H4 0.0533 0.0052 0.0602 0.073 Uiso calc R 1 . .
C C5 -0.0012(3) 0.2153(14) 0.1144(2) 0.0526(15) Uani d . 1 . .
C C6 -0.0618(3) 0.3237(16) 0.0943(2) 0.0646(17) Uani d . 1 . .
H H6A -0.0631 0.2783 0.0589 0.097 Uiso calc R 1 . .
H H6B -0.0677 0.5688 0.1001 0.097 Uiso calc R 1 . .
H H6C -0.0940 0.1944 0.1107 0.097 Uiso calc R 1 . .
C C7 0.0929(2) 0.3138(12) 0.3078(2) 0.0409(12) Uani d . 1 . .
C C8 0.0596(2) 0.2124(14) 0.3490(2) 0.0447(13) Uani d . 1 . .
H H8 0.0189 0.1385 0.3459 0.054 Uiso calc R 1 . .
C C9 0.0879(3) 0.2223(15) 0.39510(19) 0.0494(14) Uani d . 1 . .
C C10 0.1472(3) 0.3357(16) 0.4017(2) 0.0592(15) Uani d . 1 . .
H H10 0.1653 0.3391 0.4334 0.071 Uiso calc R 1 . .
C C11 0.1794(3) 0.4448(15) 0.3600(2) 0.0609(16) Uani d . 1 . .
H H11 0.2196 0.5280 0.3635 0.073 Uiso calc R 1 . .
C C12 0.1525(2) 0.4314(13) 0.3136(2) 0.0499(14) Uani d . 1 . .
H H12 0.1749 0.5026 0.2856 0.060 Uiso calc R 1 . .
C C13 0.3537(3) 0.8338(15) 0.4012(2) 0.0511(14) Uani d . 1 . .
H H13 0.3951 0.8058 0.3929 0.061 Uiso calc R 1 . .
C C14 0.3343(3) 0.7292(14) 0.4502(2) 0.0490(13) Uani d . 1 . .
C C15 0.3657(3) 0.5765(16) 0.4878(2) 0.0621(16) Uani d . 1 . .
H H15 0.4070 0.5101 0.4873 0.075 Uiso calc R 1 . .
C C16 0.3243(3) 0.5366(16) 0.5277(2) 0.0672(18) Uani d . 1 . .
H H16 0.3329 0.4364 0.5587 0.081 Uiso calc R 1 . .
C C17 0.2701(3) 0.6692(14) 0.5130(2) 0.0569(16) Uani d . 1 . .
C C18 0.2091(3) 0.7113(18) 0.5369(2) 0.078(2) Uani d . 1 . .
H H18A 0.2017 0.9543 0.5434 0.117 Uiso calc R 1 . .
H H18B 0.2082 0.5841 0.5679 0.117 Uiso calc R 1 . .
H H18C 0.1776 0.6229 0.5149 0.117 Uiso calc R 1 . .
C C19 0.3425(2) 1.0521(13) 0.32122(18) 0.0421(12) Uani d . 1 . .
C C20 0.3048(2) 1.0067(12) 0.27975(19) 0.0422(12) Uani d . 1 . .
H H20 0.2651 0.9172 0.2836 0.051 Uiso calc R 1 . .
C C21 0.3259(3) 1.0933(14) 0.23347(19) 0.0484(13) Uani d . 1 . .
C C22 0.3846(3) 1.2301(14) 0.2259(2) 0.0589(16) Uani d . 1 . .
H H22 0.3984 1.2841 0.1937 0.071 Uiso calc R 1 . .
C C23 0.4218(3) 1.2838(15) 0.2669(3) 0.0568(15) Uani d . 1 . .
H H23 0.4611 1.3780 0.2629 0.068 Uiso calc R 1 . .
C C24 0.4007(2) 1.1980(13) 0.3141(2) 0.0542(14) Uani d . 1 . .
H H24 0.4259 1.2383 0.3417 0.065 Uiso calc R 1 . .

loop_
_atom_site_aniso_label
_atom_site_aniso_U_11
_atom_site_aniso_U_22
_atom_site_aniso_U_33
_atom_site_aniso_U_12
_atom_site_aniso_U_13
_atom_site_aniso_U_23
N1 0.040(2) 0.046(3) 0.055(3) 0.002(2) 0.007(2) 0.003(2)
N2 0.060(4) 0.085(4) 0.059(4) 0.005(3) 0.004(3) 0.008(3)
N3 0.047(3) 0.047(3) 0.047(3) 0.000(2) -0.002(2) -0.003(2)
N4 0.065(4) 0.083(4) 0.048(3) 0.019(3) 0.004(3) -0.002(3)
O1 0.050(2) 0.050(2) 0.049(2) 0.0024(17) 0.0033(17) -0.0044(17)
O2 0.060(3) 0.141(5) 0.076(3) -0.015(3) 0.015(2) 0.016(3)
O3 0.116(4) 0.164(6) 0.052(3) -0.029(4) -0.012(3) 0.018(3)
O4 0.059(3) 0.053(2) 0.044(2) 0.0019(18) -0.0083(17) 0.0021(18)
O5 0.063(3) 0.132(5) 0.072(3) -0.004(3) -0.013(2) -0.014(3)
O6 0.128(5) 0.140(5) 0.048(3) 0.002(4) 0.006(3) 0.007(3)
C1 0.033(3) 0.050(3) 0.057(4) -0.001(2) 0.006(3) 0.006(3)
C2 0.044(3) 0.048(3) 0.047(3) 0.003(2) 0.006(3) 0.001(2)
C3 0.058(4) 0.055(4) 0.062(4) 0.003(3) 0.014(3) -0.002(3)
C4 0.075(4) 0.058(4) 0.050(3) -0.007(3) 0.014(3) -0.010(3)
C5 0.063(4) 0.048(3) 0.047(4) -0.009(3) 0.003(3) -0.004(3)
C6 0.076(5) 0.062(4) 0.055(4) 0.000(3) -0.007(3) -0.002(3)
C7 0.036(3) 0.035(3) 0.051(3) 0.004(2) -0.002(3) -0.003(2)
C8 0.034(3) 0.045(3) 0.055(3) 0.002(2) -0.001(3) -0.002(3)
C9 0.049(3) 0.052(4) 0.046(3) 0.002(3) 0.002(3) 0.002(3)
C10 0.054(4) 0.064(4) 0.060(4) 0.002(3) -0.016(3) -0.005(3)
C11 0.040(3) 0.061(4) 0.082(5) -0.010(3) -0.009(3) -0.002(3)
C12 0.041(3) 0.042(3) 0.067(4) -0.006(2) 0.005(3) 0.007(3)
C13 0.051(4) 0.050(3) 0.052(4) -0.002(3) -0.007(3) -0.007(3)
C14 0.051(3) 0.043(3) 0.052(3) 0.003(3) -0.007(3) -0.008(3)
C15 0.066(4) 0.053(4) 0.067(4) -0.001(3) -0.025(3) -0.004(3)
C16 0.097(5) 0.060(4) 0.045(4) -0.002(4) -0.020(4) 0.002(3)
C17 0.087(5) 0.044(3) 0.040(3) -0.009(3) -0.003(3) -0.003(3)
C18 0.097(5) 0.072(5) 0.064(4) -0.011(4) 0.016(4) 0.000(3)
C19 0.041(3) 0.039(3) 0.046(3) -0.004(2) 0.007(2) -0.001(2)
C20 0.033(3) 0.043(3) 0.051(3) 0.000(2) 0.005(2) -0.002(3)
C21 0.053(3) 0.044(3) 0.048(3) 0.007(3) 0.007(3) 0.002(3)
C22 0.062(4) 0.044(3) 0.071(4) 0.002(3) 0.027(4) 0.010(3)
C23 0.039(3) 0.049(4) 0.083(4) -0.008(2) 0.014(3) 0.000(3)
C24 0.046(3) 0.044(3) 0.073(4) 0.000(2) 0.002(3) -0.010(3)

loop_
_atom_type_symbol
_atom_type_description
_atom_type_scat_dispersion_real
_atom_type_scat_dispersion_imag
_atom_type_scat_source
C C 0.0033 0.0000 'International Tables Vol C Tables 4.2.6.8 and 6.1.1.4'
H H 0.0000 0.0000 'International Tables Vol C Tables 4.2.6.8 and 6.1.1.4'
N N 0.0061 0.0000 'International Tables Vol C Tables 4.2.6.8 and 6.1.1.4'
O O 0.0106 0.0000 'International Tables Vol C Tables 4.2.6.8 and 6.1.1.4'

loop_
_geom_angle_atom_site_label_1
_geom_angle_atom_site_label_2
_geom_angle_atom_site_label_3
_geom_angle_site_symmetry_1
_geom_angle_site_symmetry_3
_geom_angle
_geom_angle_publ_flag
C1 N1 C7 . . 118.1(4) ?
O2 N2 O3 . . 123.1(6) ?
O2 N2 C9 . . 118.3(5) ?
O3 N2 C9 . . 118.7(6) ?
C13 N3 C19 . . 118.9(5) ?
O6 N4 O5 . . 123.2(6) ?
O6 N4 C21 . . 118.3(6) ?
O5 N4 C21 . . 118.4(5) ?
C5 O1 C2 . . 106.5(4) ?
C14 O4 C17 . . 106.2(4) ?
N1 C1 C2 . . 125.3(5) ?
N1 C1 H1 . . 117.4 ?
C2 C1 H1 . . 117.4 ?
C3 C2 O1 . . 109.4(5) ?
C3 C2 C1 . . 131.5(5) ?
O1 C2 C1 . . 119.2(4) ?
C2 C3 C4 . . 106.7(5) ?
C2 C3 H3 . . 126.6 ?
C4 C3 H3 . . 126.6 ?
C5 C4 C3 . . 107.7(5) ?
C5 C4 H4 . . 126.2 ?
C3 C4 H4 . . 126.2 ?
C4 C5 O1 . . 109.7(5) ?
C4 C5 C6 . . 133.2(6) ?
O1 C5 C6 . . 117.1(5) ?
C5 C6 H6A . . 109.5 ?
C5 C6 H6B . . 109.5 ?
H6A C6 H6B . . 109.5 ?
C5 C6 H6C . . 109.5 ?
H6A C6 H6C . . 109.5 ?
H6B C6 H6C . . 109.5 ?
C8 C7 C12 . . 119.6(5) ?
C8 C7 N1 . . 116.7(4) ?
C12 C7 N1 . . 123.7(5) ?
C7 C8 C9 . . 118.5(5) ?
C7 C8 H8 . . 120.8 ?
C9 C8 H8 . . 120.8 ?
C10 C9 C8 . . 122.8(5) ?
C10 C9 N2 . . 118.5(5) ?
C8 C9 N2 . . 118.7(5) ?
C9 C10 C11 . . 117.9(5) ?
C9 C10 H10 . . 121.0 ?
C11 C10 H10 . . 121.0 ?
C12 C11 C10 . . 120.2(5) ?
C12 C11 H11 . . 119.9 ?
C10 C11 H11 . . 119.9 ?
C11 C12 C7 . . 120.9(5) ?
C11 C12 H12 . . 119.6 ?
C7 C12 H12 . . 119.6 ?
N3 C13 C14 . . 124.0(5) ?
N3 C13 H13 . . 118.0 ?
C14 C13 H13 . . 118.0 ?
C15 C14 O4 . . 109.8(5) ?
C15 C14 C13 . . 130.9(6) ?
O4 C14 C13 . . 119.3(5) ?
C14 C15 C16 . . 106.9(6) ?
C14 C15 H15 . . 126.6 ?
C16 C15 H15 . . 126.6 ?
C17 C16 C15 . . 107.3(5) ?
C17 C16 H16 . . 126.3 ?
C15 C16 H16 . . 126.3 ?
C16 C17 O4 . . 109.8(5) ?
C16 C17 C18 . . 134.5(6) ?
O4 C17 C18 . . 115.7(6) ?
C17 C18 H18A . . 109.5 ?
C17 C18 H18B . . 109.5 ?
H18A C18 H18B . . 109.5 ?
C17 C18 H18C . . 109.5 ?
H18A C18 H18C . . 109.5 ?
H18B C18 H18C . . 109.5 ?
C20 C19 C24 . . 118.3(5) ?
C20 C19 N3 . . 117.6(4) ?
C24 C19 N3 . . 124.0(5) ?
C21 C20 C19 . . 119.8(5) ?
C21 C20 H20 . . 120.1 ?
C19 C20 H20 . . 120.1 ?
C20 C21 C22 . . 122.2(5) ?
C20 C21 N4 . . 118.7(5) ?
C22 C21 N4 . . 119.1(5) ?
C23 C22 C21 . . 118.4(5) ?
C23 C22 H22 . . 120.8 ?
C21 C22 H22 . . 120.8 ?
C22 C23 C24 . . 119.9(5) ?
C22 C23 H23 . . 120.1 ?
C24 C23 H23 . . 120.1 ?
C23 C24 C19 . . 121.4(5) ?
C23 C24 H24 . . 119.3 ?
C19 C24 H24 . . 119.3 ?

loop_
_geom_bond_atom_site_label_1
_geom_bond_atom_site_label_2
_geom_bond_site_symmetry_2
_geom_bond_distance
_geom_bond_publ_flag
N1 C1 . 1.273(6) ?
N1 C7 . 1.415(6) ?
N2 O2 . 1.215(7) ?
N2 O3 . 1.216(6) ?
N2 C9 . 1.465(7) ?
N3 C13 . 1.260(6) ?
N3 C19 . 1.412(6) ?
N4 O6 . 1.218(7) ?
N4 O5 . 1.229(6) ?
N4 C21 . 1.452(7) ?
O1 C5 . 1.359(6) ?
O1 C2 . 1.371(6) ?
O4 C14 . 1.364(7) ?
O4 C17 . 1.372(6) ?
C1 C2 . 1.420(7) ?
C1 H1 . 0.9300 ?
C2 C3 . 1.352(7) ?
C3 C4 . 1.393(9) ?
C3 H3 . 0.9300 ?
C4 C5 . 1.339(8) ?
C4 H4 . 0.9300 ?
C5 C6 . 1.477(8) ?
C6 H6A . 0.9600 ?
C6 H6B . 0.9600 ?
C6 H6C . 0.9600 ?
C7 C8 . 1.370(7) ?
C7 C12 . 1.375(6) ?
C8 C9 . 1.372(7) ?
C8 H8 . 0.9300 ?
C9 C10 . 1.366(7) ?
C10 C11 . 1.376(8) ?
C10 H10 . 0.9300 ?
C11 C12 . 1.369(8) ?
C11 H11 . 0.9300 ?
C12 H12 . 0.9300 ?
C13 C14 . 1.429(8) ?
C13 H13 . 0.9300 ?
C14 C15 . 1.345(8) ?
C15 C16 . 1.400(9) ?
C15 H15 . 0.9300 ?
C16 C17 . 1.335(8) ?
C16 H16 . 0.9300 ?
C17 C18 . 1.474(9) ?
C18 H18A . 0.9600 ?
C18 H18B . 0.9600 ?
C18 H18C . 0.9600 ?
C19 C20 . 1.385(7) ?
C19 C24 . 1.391(7) ?
C20 C21 . 1.357(7) ?
C20 H20 . 0.9300 ?
C21 C22 . 1.387(8) ?
C22 C23 . 1.375(8) ?
C22 H22 . 0.9300 ?
C23 C24 . 1.377(8) ?
C23 H23 . 0.9300 ?
C24 H24 . 0.9300 ?

loop_
_geom_hbond_atom_site_label_D
_geom_hbond_atom_site_label_H
_geom_hbond_atom_site_label_A
_geom_hbond_site_symmetry_A
_geom_hbond_distance_DH
_geom_hbond_distance_HA
_geom_hbond_distance_DA
_geom_hbond_angle_DHA
_geom_hbond_publ_flag
C23 H23 N1 3_575 0.93 2.51 3.429(3) 172 yes

loop_
_geom_torsion_atom_site_label_1
_geom_torsion_atom_site_label_2
_geom_torsion_atom_site_label_3
_geom_torsion_atom_site_label_4
_geom_torsion_site_symmetry_1
_geom_torsion_site_symmetry_2
_geom_torsion_site_symmetry_3
_geom_torsion_site_symmetry_4
_geom_torsion
_geom_torsion_publ_flag
C7 N1 C1 C2 . . . . -179.5(5) ?
C5 O1 C2 C3 . . . . 0.6(6) ?
C5 O1 C2 C1 . . . . 179.8(5) ?
N1 C1 C2 C3 . . . . -177.9(6) ?
N1 C1 C2 O1 . . . . 3.1(8) ?
O1 C2 C3 C4 . . . . -0.1(6) ?
C1 C2 C3 C4 . . . . -179.2(6) ?
C2 C3 C4 C5 . . . . -0.4(7) ?
C3 C4 C5 O1 . . . . 0.7(6) ?
C3 C4 C5 C6 . . . . 179.7(6) ?
C2 O1 C5 C4 . . . . -0.8(6) ?
C2 O1 C5 C6 . . . . -180.0(5) ?
C1 N1 C7 C8 . . . . -137.9(5) ?
C1 N1 C7 C12 . . . . 44.1(7) ?
C12 C7 C8 C9 . . . . -1.8(7) ?
N1 C7 C8 C9 . . . . -179.9(4) ?
C7 C8 C9 C10 . . . . 1.4(8) ?
C7 C8 C9 N2 . . . . -178.8(5) ?
O2 N2 C9 C10 . . . . -170.6(6) ?
O3 N2 C9 C10 . . . . 7.8(9) ?
O2 N2 C9 C8 . . . . 9.5(8) ?
O3 N2 C9 C8 . . . . -172.1(6) ?
C8 C9 C10 C11 . . . . 0.2(9) ?
N2 C9 C10 C11 . . . . -179.7(5) ?
C9 C10 C11 C12 . . . . -1.3(9) ?
C10 C11 C12 C7 . . . . 0.9(8) ?
C8 C7 C12 C11 . . . . 0.7(8) ?
N1 C7 C12 C11 . . . . 178.6(5) ?
C19 N3 C13 C14 . . . . -179.4(5) ?
C17 O4 C14 C15 . . . . -0.3(6) ?
C17 O4 C14 C13 . . . . -179.1(5) ?
N3 C13 C14 C15 . . . . 176.7(6) ?
N3 C13 C14 O4 . . . . -4.8(8) ?
O4 C14 C15 C16 . . . . 0.6(7) ?
C13 C14 C15 C16 . . . . 179.2(5) ?
C14 C15 C16 C17 . . . . -0.7(7) ?
C15 C16 C17 O4 . . . . 0.5(7) ?
C15 C16 C17 C18 . . . . -179.2(6) ?
C14 O4 C17 C16 . . . . -0.2(6) ?
C14 O4 C17 C18 . . . . 179.6(5) ?
C13 N3 C19 C20 . . . . 145.3(5) ?
C13 N3 C19 C24 . . . . -37.8(7) ?
C24 C19 C20 C21 . . . . 2.2(7) ?
N3 C19 C20 C21 . . . . 179.3(5) ?
C19 C20 C21 C22 . . . . -0.5(8) ?
C19 C20 C21 N4 . . . . 178.6(5) ?
O6 N4 C21 C20 . . . . 172.6(6) ?
O5 N4 C21 C20 . . . . -9.2(8) ?
O6 N4 C21 C22 . . . . -8.3(8) ?
O5 N4 C21 C22 . . . . 169.9(5) ?
C20 C21 C22 C23 . . . . -1.1(8) ?
N4 C21 C22 C23 . . . . 179.9(5) ?
C21 C22 C23 C24 . . . . 0.8(8) ?
C22 C23 C24 C19 . . . . 0.9(8) ?
C20 C19 C24 C23 . . . . -2.4(8) ?
N3 C19 C24 C23 . . . . -179.4(5) ?
